data_4513153
loop_
_publ_author_name
'Abrahams, Brendan F.'
'Elliott, Robert W.'
'Hudson, Timothy A.'
'Robson, Richard'
'Sutton, Ashley L.'

_publ_section_title
;
 New CuI2(TCNQ--II) and CuI2(F4TCNQ--II) Coordination Polymers
;
_journal_issue 5
_journal_name_full 'Crystal Growth &amp; Design'
_journal_page_first 2437
_journal_paper_doi 10.1021/acs.cgd.5b00220
_journal_volume 15
_journal_year 2015
_chemical_formula_sum 'C32 H24 Cu2 N8 O2'
_chemical_formula_weight 679.67
_space_group_crystal_system triclinic
_space_group_IT_number 2
_space_group_name_Hall '-P 1'
_space_group_name_H-M_alt 'P -1'
_symmetry_space_group_name_Hall '-P 1'
_symmetry_space_group_name_H-M 'P -1'
_atom_sites_solution_hydrogens geom
_audit_creation_method SHELXL-2014/7
_cell_angle_alpha 75.108(4)
_cell_angle_beta 82.444(4)
_cell_angle_gamma 76.994(3)
_cell_formula_units_Z 1
_cell_length_a 7.5403(3)
_cell_length_b 9.5112(4)
_cell_length_c 11.6339(6)
_cell_measurement_reflns_used 3303
_cell_measurement_temperature 130(2)
_cell_measurement_theta_max 73.4784
_cell_measurement_theta_min 3.9406
_cell_volume 783.24(6)
_computing_cell_refinement
;
CrysAlisPro, Agilent Technologies,
Version 1.171.36.20 (release 27-06-2012 CrysAlis171 .NET)
(compiled Jul 11 2012,15:38:31)
;
_computing_data_collection
;
CrysAlisPro, Agilent Technologies,
Version 1.171.36.20 (release 27-06-2012 CrysAlis171 .NET)
(compiled Jul 11 2012,15:38:31)
;
_computing_data_reduction
;
CrysAlisPro, Agilent Technologies,
Version 1.171.36.20 (release 27-06-2012 CrysAlis171 .NET)
(compiled Jul 11 2012,15:38:31)
;
_computing_structure_refinement 'SHELXL-2014/7 (Sheldrick, 2014)'
_computing_structure_solution 'SHELXS-97 (Sheldrick, 1997)'
_diffrn_ambient_temperature 130(2)
_diffrn_detector_area_resol_mean 10.2273
_diffrn_measured_fraction_theta_full 0.997
_diffrn_measured_fraction_theta_max 0.997
_diffrn_measurement_device_type 'SuperNova, Dual, Cu at zero, Atlas'
_diffrn_measurement_method '\w scans'
_diffrn_radiation_type CuK\a
_diffrn_radiation_wavelength 1.54184
_diffrn_reflns_av_R_equivalents 0.0133
_diffrn_reflns_av_unetI/netI 0.0183
_diffrn_reflns_laue_measured_fraction_full 0.997
_diffrn_reflns_laue_measured_fraction_max 0.997
_diffrn_reflns_limit_h_max 9
_diffrn_reflns_limit_h_min -6
_diffrn_reflns_limit_k_max 11
_diffrn_reflns_limit_k_min -10
_diffrn_reflns_limit_l_max 13
_diffrn_reflns_limit_l_min -13
_diffrn_reflns_number 4829
_diffrn_reflns_point_group_measured_fraction_full 0.997
_diffrn_reflns_point_group_measured_fraction_max 0.997
_diffrn_reflns_theta_full 67.476
_diffrn_reflns_theta_max 67.476
_diffrn_reflns_theta_min 3.944
_diffrn_source 'SuperNova (Cu) X-ray Source'
_exptl_absorpt_coefficient_mu 2.020
_exptl_absorpt_correction_T_max 0.894
_exptl_absorpt_correction_T_min 0.739
_exptl_absorpt_correction_type gaussian
_exptl_absorpt_process_details
;
CrysAlisPro, Agilent Technologies,
Version 1.171.36.20 (release 27-06-2012 CrysAlis171 .NET)
(compiled Jul 11 2012,15:38:31)
Numerical absorption correction based on gaussian integration over
            a multifaceted crystal model
;
_exptl_crystal_colour Red
_exptl_crystal_density_diffrn 1.441
_exptl_crystal_description Spike
_exptl_crystal_F_000 346
_exptl_crystal_size_max 0.2571
_exptl_crystal_size_mid 0.1086
_exptl_crystal_size_min 0.0612
_refine_diff_density_max 0.941
_refine_diff_density_min -0.245
_refine_diff_density_rms 0.089
_refine_ls_extinction_method none
_refine_ls_goodness_of_fit_ref 1.093
_refine_ls_hydrogen_treatment constr
_refine_ls_matrix_type full
_refine_ls_number_parameters 206
_refine_ls_number_reflns 2809
_refine_ls_number_restraints 48
_refine_ls_restrained_S_all 1.085
_refine_ls_R_factor_all 0.0416
_refine_ls_R_factor_gt 0.0401
_refine_ls_shift/su_max 0.001
_refine_ls_shift/su_mean 0.000
_refine_ls_structure_factor_coef Fsqd
_refine_ls_weighting_details 'w=1/[\s^2^(Fo^2^)+(0.0920P)^2^+0.3489P] where P=(Fo^2^+2Fc^2^)/3'
_refine_ls_weighting_scheme calc
_refine_ls_wR_factor_gt 0.1287
_refine_ls_wR_factor_ref 0.1305
_reflns_Friedel_coverage 0.000
_reflns_number_gt 2673
_reflns_number_total 2809
_reflns_threshold_expression 'I > 2\s(I)'
_cod_data_source_file cg5b00220_si_002.cif
_cod_data_source_block bipyridine
_cod_database_code 4513153
_shelx_shelxl_version_number 2014/7
_shelx_space_group_comment
;
The symmetry employed for this shelxl refinement is uniquely defined
by the following loop, which should always be used as a source of
symmetry information in preference to the above space-group names.
They are only intended as comments.
;

loop_
_space_group_symop_operation_xyz
'x, y, z'
'-x, -y, -z'

loop_
_atom_site_label
_atom_site_type_symbol
_atom_site_fract_x
_atom_site_fract_y
_atom_site_fract_z
_atom_site_U_iso_or_equiv
_atom_site_adp_type
_atom_site_occupancy
_atom_site_site_symmetry_order
_atom_site_calc_flag
_atom_site_refinement_flags_posn
_atom_site_refinement_flags_adp
_atom_site_refinement_flags_occupancy
C1 C 0.7385(3) 0.1951(3) 0.2377(2) 0.0308(5) Uani 1 1 d . . .
O1 O 0.062(2) 0.4691(16) -0.0193(13) 0.089(4) Uiso 0.25 1 d . . P
O2 O 0.371(2) 0.3709(17) 1.0345(13) 0.091(4) Uiso 0.25 1 d . . P
O3 O 0.423(3) 0.485(3) 1.005(2) 0.134(6) Uiso 0.25 1 d . . P
O4 O 0.175(3) 0.454(2) -0.0134(16) 0.107(5) Uiso 0.25 1 d . . P
Cu1 Cu 0.34746(4) 0.27385(4) 0.35226(3) 0.03301(18) Uani 1 1 d . . .
N2 N 1.1696(3) 0.1921(3) 0.2990(2) 0.0388(5) Uani 1 1 d . . .
N1 N 0.5903(3) 0.2326(3) 0.2743(2) 0.0378(5) Uani 1 1 d . . .
N4 N 0.3766(3) 0.2646(2) 0.52910(18) 0.0316(4) Uani 1 1 d . . .
C12 C 0.3254(3) 0.3961(3) 0.5599(2) 0.0331(5) Uani 1 1 d . . .
N3 N 0.2283(3) 0.4900(2) 0.3621(2) 0.0359(5) Uani 1 1 d . U .
C2 C 1.0551(3) 0.1737(3) 0.2504(2) 0.0319(5) Uani 1 1 d . . .
C4 C 0.9588(3) 0.0774(3) 0.0932(2) 0.0271(5) Uani 1 1 d . . .
C5 C 0.8210(3) 0.0380(3) 0.0450(2) 0.0298(5) Uani 1 1 d . . .
H5 H 0.6975 0.0641 0.0745 0.036 Uiso 1 1 calc R U .
C6 C 1.1377(3) 0.0385(3) 0.0451(2) 0.0300(5) Uani 1 1 d . . .
H6 H 1.2337 0.0651 0.0749 0.036 Uiso 1 1 calc R U .
C11 C 0.2333(3) 0.5197(3) 0.4694(2) 0.0354(5) Uani 1 1 d . U .
C3 C 0.9173(3) 0.1503(3) 0.1929(2) 0.0308(5) Uani 1 1 d . . .
C16 C 0.4586(4) 0.1462(3) 0.6087(3) 0.0420(6) Uani 1 1 d . . .
H16 H 0.4939 0.0538 0.5867 0.050 Uiso 1 1 calc R U .
C13 C 0.3593(4) 0.4090(4) 0.6717(3) 0.0485(7) Uani 1 1 d . . .
H13 H 0.3251 0.5023 0.6924 0.058 Uiso 1 1 calc R U .
C10 C 0.1528(4) 0.6574(3) 0.4918(3) 0.0506(8) Uani 1 1 d . U .
H10 H 0.1600 0.6762 0.5673 0.061 Uiso 1 1 calc R U .
C7 C 0.1390(4) 0.5966(3) 0.2782(3) 0.0497(7) Uani 1 1 d . U .
H7 H 0.1331 0.5772 0.2028 0.060 Uiso 1 1 calc R U .
C15 C 0.4941(4) 0.1517(4) 0.7198(3) 0.0499(7) Uani 1 1 d . . .
H15 H 0.5526 0.0653 0.7733 0.060 Uiso 1 1 calc R U .
C14 C 0.4431(5) 0.2850(4) 0.7519(3) 0.0545(8) Uani 1 1 d . . .
H14 H 0.4651 0.2921 0.8285 0.065 Uiso 1 1 calc R U .
C8 C 0.0533(4) 0.7371(4) 0.2986(4) 0.0627(10) Uani 1 1 d . U .
H8 H -0.0108 0.8107 0.2382 0.075 Uiso 1 1 calc R U .
C9 C 0.0636(4) 0.7655(4) 0.4054(4) 0.0606(9) Uani 1 1 d . U .
H9 H 0.0089 0.8602 0.4200 0.073 Uiso 1 1 calc R U .

loop_
_atom_site_aniso_label
_atom_site_aniso_U_11
_atom_site_aniso_U_22
_atom_site_aniso_U_33
_atom_site_aniso_U_23
_atom_site_aniso_U_13
_atom_site_aniso_U_12
C1 0.0246(13) 0.0410(12) 0.0359(12) -0.0233(10) -0.0019(9) -0.0086(9)
Cu1 0.0188(2) 0.0467(3) 0.0422(3) -0.02737(18) -0.00068(16) -0.00582(16)
N2 0.0213(10) 0.0593(13) 0.0482(12) -0.0365(11) 0.0009(9) -0.0080(9)
N1 0.0220(11) 0.0557(13) 0.0476(12) -0.0343(10) 0.0021(9) -0.0095(9)
N4 0.0226(10) 0.0402(11) 0.0390(10) -0.0206(9) 0.0003(8) -0.0088(8)
C12 0.0235(12) 0.0453(13) 0.0404(12) -0.0250(10) 0.0080(9) -0.0161(10)
N3 0.0209(10) 0.0400(11) 0.0492(12) -0.0145(9) 0.0003(8) -0.0081(8)
C2 0.0220(12) 0.0420(12) 0.0379(12) -0.0245(10) 0.0041(9) -0.0056(9)
C4 0.0200(11) 0.0351(11) 0.0306(11) -0.0153(9) -0.0007(8) -0.0063(9)
C5 0.0161(10) 0.0429(13) 0.0360(11) -0.0203(10) 0.0008(8) -0.0062(9)
C6 0.0176(11) 0.0434(12) 0.0362(12) -0.0205(10) -0.0021(9) -0.0078(9)
C11 0.0221(12) 0.0399(12) 0.0516(14) -0.0247(11) 0.0118(10) -0.0134(10)
C3 0.0192(11) 0.0428(12) 0.0376(12) -0.0222(10) 0.0003(9) -0.0078(9)
C16 0.0317(14) 0.0493(15) 0.0471(14) -0.0150(12) -0.0038(11) -0.0077(11)
C13 0.0437(16) 0.0659(18) 0.0539(16) -0.0388(15) 0.0113(13) -0.0281(14)
C10 0.0355(15) 0.0423(15) 0.080(2) -0.0310(14) 0.0175(14) -0.0132(12)
C7 0.0296(14) 0.0497(16) 0.0657(18) -0.0020(13) -0.0072(12) -0.0107(12)
C15 0.0378(16) 0.070(2) 0.0443(15) -0.0101(14) -0.0066(12) -0.0169(14)
C14 0.0473(18) 0.088(2) 0.0387(14) -0.0213(15) -0.0010(12) -0.0300(16)
C8 0.0274(15) 0.0437(16) 0.103(3) 0.0075(17) -0.0041(16) -0.0078(12)
C9 0.0348(16) 0.0417(15) 0.105(3) -0.0255(16) 0.0127(16) -0.0085(12)

loop_
_atom_type_symbol
_atom_type_description
_atom_type_scat_dispersion_real
_atom_type_scat_dispersion_imag
_atom_type_scat_source
C C 0.0181 0.0091 'International Tables Vol C Tables 4.2.6.8 and 6.1.1.4'
H H 0.0000 0.0000 'International Tables Vol C Tables 4.2.6.8 and 6.1.1.4'
O O 0.0492 0.0322 'International Tables Vol C Tables 4.2.6.8 and 6.1.1.4'
Cu Cu -1.9646 0.5888 'International Tables Vol C Tables 4.2.6.8 and 6.1.1.4'
N N 0.0311 0.0180 'International Tables Vol C Tables 4.2.6.8 and 6.1.1.4'

loop_
_geom_angle_atom_site_label_1
_geom_angle_atom_site_label_2
_geom_angle_atom_site_label_3
_geom_angle
_geom_angle_site_symmetry_1
_geom_angle_site_symmetry_3
N1 C1 C3 179.7(3) . .
O4 O1 O1 137(3) . 2_565
O4 O1 O4 155.6(19) . 2_565
O1 O1 O4 18.6(14) 2_565 2_565
O3 O2 O4 90.2(15) . 1_556
O2 O3 O3 133(3) . 2_667
O1 O4 O2 158(2) . 1_554
O1 O4 O1 24.4(19) . 2_565
O2 O4 O1 148.7(13) 1_554 2_565
N2 Cu1 N1 114.26(8) 1_455 .
N2 Cu1 N4 124.91(9) 1_455 .
N1 Cu1 N4 107.42(9) . .
N2 Cu1 N3 107.81(9) 1_455 .
N1 Cu1 N3 119.60(9) . .
N4 Cu1 N3 78.99(9) . .
C2 N2 Cu1 165.0(2) . 1_655
C1 N1 Cu1 172.8(2) . .
C16 N4 C12 118.6(2) . .
C16 N4 Cu1 126.23(18) . .
C12 N4 Cu1 114.75(17) . .
N4 C12 C13 120.5(3) . .
N4 C12 C11 115.5(2) . .
C13 C12 C11 124.0(2) . .
C7 N3 C11 118.0(3) . .
C7 N3 Cu1 127.2(2) . .
C11 N3 Cu1 114.61(18) . .
N2 C2 C3 179.4(3) . .
C6 C4 C5 117.1(2) . .
C6 C4 C3 121.6(2) . .
C5 C4 C3 121.3(2) . .
C6 C5 C4 121.1(2) 2_755 .
C5 C6 C4 121.9(2) 2_755 .
N3 C11 C10 121.6(3) . .
N3 C11 C12 115.6(2) . .
C10 C11 C12 122.8(3) . .
C2 C3 C1 116.6(2) . .
C2 C3 C4 121.6(2) . .
C1 C3 C4 121.8(2) . .
N4 C16 C15 123.6(3) . .
C14 C13 C12 119.5(3) . .
C9 C10 C11 119.8(3) . .
N3 C7 C8 121.8(3) . .
C16 C15 C14 118.3(3) . .
C15 C14 C13 119.5(3) . .
C9 C8 C7 119.2(3) . .
C8 C9 C10 119.5(3) . .

loop_
_geom_bond_atom_site_label_1
_geom_bond_atom_site_label_2
_geom_bond_distance
_geom_bond_site_symmetry_2
C1 N1 1.153(3) .
C1 C3 1.393(3) .
O1 O4 0.84(2) .
O1 O1 1.09(3) 2_565
O1 O4 1.80(3) 2_565
O2 O3 1.19(2) .
O2 O4 1.61(2) 1_556
O3 O3 1.24(4) 2_667
O4 O2 1.61(2) 1_554
O4 O1 1.80(3) 2_565
Cu1 N2 1.929(2) 1_455
Cu1 N1 1.937(2) .
Cu1 N4 2.075(2) .
Cu1 N3 2.076(2) .
N2 C2 1.159(3) .
N2 Cu1 1.929(2) 1_655
N4 C16 1.345(4) .
N4 C12 1.348(3) .
C12 C13 1.398(4) .
C12 C11 1.470(4) .
N3 C7 1.339(4) .
N3 C11 1.355(4) .
C2 C3 1.393(3) .
C4 C6 1.397(3) .
C4 C5 1.404(3) .
C4 C3 1.464(3) .
C5 C6 1.389(3) 2_755
C6 C5 1.389(3) 2_755
C11 C10 1.388(4) .
C16 C15 1.370(4) .
C13 C14 1.384(5) .
C10 C9 1.363(6) .
C7 C8 1.412(5) .
C15 C14 1.371(5) .
C8 C9 1.352(6) .

loop_
_geom_torsion_atom_site_label_1
_geom_torsion_atom_site_label_2
_geom_torsion_atom_site_label_3
_geom_torsion_atom_site_label_4
_geom_torsion
C1 C3 C4 C5 -5.6(4)
C2 C3 C4 C6 -5.1(4)
